data_4504118
loop_
_publ_author_name
'Zhou, Xiao-Ping'
'Zhang, Xuanjun'
'Lin, Shi-Hong'
'Li, Dan'

_publ_section_title
;
 Anion&#x2212;\p-Interaction-Directed Self-Assembly of Ag(I) Coordination
 Networks
;
_journal_issue 3
_journal_name_full 'Crystal Growth &amp; Design'
_journal_page_first 485
_journal_paper_doi 10.1021/cg0608256
_journal_volume 7
_journal_year 2007
_chemical_formula_sum 'C18 H12 Ag F6 N6 P'
_chemical_formula_weight 565.18
_chemical_name_systematic
; 
 ? 
;
_space_group_IT_number 230
_symmetry_cell_setting cubic
_symmetry_space_group_name_Hall '-I 4bd 2c 3'
_symmetry_space_group_name_H-M 'I a -3 d'
_atom_sites_solution_hydrogens geom
_atom_sites_solution_primary direct
_atom_sites_solution_secondary difmap
_audit_creation_method SHELXL-97
_cell_angle_alpha 90.00
_cell_angle_beta 90.00
_cell_angle_gamma 90.00
_cell_formula_units_Z 16
_cell_length_a 20.4250(7)
_cell_length_b 20.4250(7)
_cell_length_c 20.4250(7)
_cell_measurement_reflns_used 1669
_cell_measurement_temperature 293(2)
_cell_measurement_theta_max 15.0
_cell_measurement_theta_min 2.4
_cell_volume 8520.9(5)
_computing_cell_refinement 'Bruker SMART'
_computing_data_collection 'Bruker SMART'
_computing_data_reduction 'Bruker SAINT'
_computing_molecular_graphics 'Bruker SHELXTL'
_computing_publication_material 'Bruker SHELXTL'
_computing_structure_refinement 'SHELXL-97 (Sheldrick, 1997)'
_computing_structure_solution 'SHELXS-97 (Sheldrick, 1990)'
_diffrn_ambient_temperature 293(2)
_diffrn_measured_fraction_theta_full 1.000
_diffrn_measured_fraction_theta_max 1.000
_diffrn_measurement_device_type 'CCD area detector'
_diffrn_measurement_method 'phi and omega scans'
_diffrn_radiation_monochromator graphite
_diffrn_radiation_source 'fine-focus sealed tube'
_diffrn_radiation_type MoK\a
_diffrn_radiation_wavelength 0.71073
_diffrn_reflns_av_R_equivalents 0.0659
_diffrn_reflns_av_sigmaI/netI 0.0172
_diffrn_reflns_limit_h_max 24
_diffrn_reflns_limit_h_min -24
_diffrn_reflns_limit_k_max 17
_diffrn_reflns_limit_k_min -24
_diffrn_reflns_limit_l_max 24
_diffrn_reflns_limit_l_min -24
_diffrn_reflns_number 20049
_diffrn_reflns_theta_full 25.00
_diffrn_reflns_theta_max 25.00
_diffrn_reflns_theta_min 2.44
_exptl_absorpt_coefficient_mu 1.091
_exptl_absorpt_correction_T_max 0.8032
_exptl_absorpt_correction_T_min 0.7355
_exptl_absorpt_correction_type multi-scan
_exptl_absorpt_process_details 'SADABS (Sheldrick, 1996)'
_exptl_crystal_colour yellow
_exptl_crystal_density_diffrn 1.762
_exptl_crystal_density_meas 20
_exptl_crystal_density_method 'not measured'
_exptl_crystal_description block
_exptl_crystal_F_000 4448
_exptl_crystal_size_max 0.30
_exptl_crystal_size_mid 0.25
_exptl_crystal_size_min 0.21
_refine_diff_density_max 0.500
_refine_diff_density_min -0.338
_refine_diff_density_rms 0.050
_refine_ls_extinction_method none
_refine_ls_goodness_of_fit_ref 1.036
_refine_ls_hydrogen_treatment constr
_refine_ls_matrix_type full
_refine_ls_number_parameters 55
_refine_ls_number_reflns 636
_refine_ls_number_restraints 6
_refine_ls_restrained_S_all 1.156
_refine_ls_R_factor_all 0.1109
_refine_ls_R_factor_gt 0.0762
_refine_ls_shift/su_max 0.000
_refine_ls_shift/su_mean 0.000
_refine_ls_structure_factor_coef Fsqd
_refine_ls_weighting_details 'calc w=1/[\s^2^(Fo^2^)+(0.0862P)^2^+26.6194P] where P=(Fo^2^+2Fc^2^)/3'
_refine_ls_weighting_scheme calc
_refine_ls_wR_factor_gt 0.1886
_refine_ls_wR_factor_ref 0.2148
_reflns_number_gt 391
_reflns_number_total 636
_reflns_threshold_expression >2sigma(I)
_cod_data_source_file cg0608256si20070127_041015.cif
_cod_data_source_block 3
_cod_depositor_comments
;
The following automatic conversions were performed:

'_symmetry_cell_setting' value 'Cubic' changed to 'cubic' according
to /home/saulius/struct/CIF-dictionaries/cif_core.dic dictionary
named 'cif_core.dic' version 2.4.1 from 2010-06-29.

Automatic conversion script
Id: cif_fix_values 1715 2011-07-08 13:25:40Z adriana 
;
_cod_original_sg_symbol_H-M Ia-3d
_cod_database_code 4504118

loop_
_symmetry_equiv_pos_as_xyz
'x, y, z'
'-x+1/2, -y, z+1/2'
'-x, y+1/2, -z+1/2'
'x+1/2, -y+1/2, -z'
'z, x, y'
'z+1/2, -x+1/2, -y'
'-z+1/2, -x, y+1/2'
'-z, x+1/2, -y+1/2'
'y, z, x'
'-y, z+1/2, -x+1/2'
'y+1/2, -z+1/2, -x'
'-y+1/2, -z, x+1/2'
'y+3/4, x+1/4, -z+1/4'
'-y+3/4, -x+3/4, -z+3/4'
'y+1/4, -x+1/4, z+3/4'
'-y+1/4, x+3/4, z+1/4'
'x+3/4, z+1/4, -y+1/4'
'-x+1/4, z+3/4, y+1/4'
'-x+3/4, -z+3/4, -y+3/4'
'x+1/4, -z+1/4, y+3/4'
'z+3/4, y+1/4, -x+1/4'
'z+1/4, -y+1/4, x+3/4'
'-z+1/4, y+3/4, x+1/4'
'-z+3/4, -y+3/4, -x+3/4'
'x+1/2, y+1/2, z+1/2'
'-x+1, -y+1/2, z+1'
'-x+1/2, y+1, -z+1'
'x+1, -y+1, -z+1/2'
'z+1/2, x+1/2, y+1/2'
'z+1, -x+1, -y+1/2'
'-z+1, -x+1/2, y+1'
'-z+1/2, x+1, -y+1'
'y+1/2, z+1/2, x+1/2'
'-y+1/2, z+1, -x+1'
'y+1, -z+1, -x+1/2'
'-y+1, -z+1/2, x+1'
'y+5/4, x+3/4, -z+3/4'
'-y+5/4, -x+5/4, -z+5/4'
'y+3/4, -x+3/4, z+5/4'
'-y+3/4, x+5/4, z+3/4'
'x+5/4, z+3/4, -y+3/4'
'-x+3/4, z+5/4, y+3/4'
'-x+5/4, -z+5/4, -y+5/4'
'x+3/4, -z+3/4, y+5/4'
'z+5/4, y+3/4, -x+3/4'
'z+3/4, -y+3/4, x+5/4'
'-z+3/4, y+5/4, x+3/4'
'-z+5/4, -y+5/4, -x+5/4'
'-x, -y, -z'
'x-1/2, y, -z-1/2'
'x, -y-1/2, z-1/2'
'-x-1/2, y-1/2, z'
'-z, -x, -y'
'-z-1/2, x-1/2, y'
'z-1/2, x, -y-1/2'
'z, -x-1/2, y-1/2'
'-y, -z, -x'
'y, -z-1/2, x-1/2'
'-y-1/2, z-1/2, x'
'y-1/2, z, -x-1/2'
'-y-3/4, -x-1/4, z-1/4'
'y-3/4, x-3/4, z-3/4'
'-y-1/4, x-1/4, -z-3/4'
'y-1/4, -x-3/4, -z-1/4'
'-x-3/4, -z-1/4, y-1/4'
'x-1/4, -z-3/4, -y-1/4'
'x-3/4, z-3/4, y-3/4'
'-x-1/4, z-1/4, -y-3/4'
'-z-3/4, -y-1/4, x-1/4'
'-z-1/4, y-1/4, -x-3/4'
'z-1/4, -y-3/4, -x-1/4'
'z-3/4, y-3/4, x-3/4'
'-x+1/2, -y+1/2, -z+1/2'
'x, y+1/2, -z'
'x+1/2, -y, z'
'-x, y, z+1/2'
'-z+1/2, -x+1/2, -y+1/2'
'-z, x, y+1/2'
'z, x+1/2, -y'
'z+1/2, -x, y'
'-y+1/2, -z+1/2, -x+1/2'
'y+1/2, -z, x'
'-y, z, x+1/2'
'y, z+1/2, -x'
'-y-1/4, -x+1/4, z+1/4'
'y-1/4, x-1/4, z-1/4'
'-y+1/4, x+1/4, -z-1/4'
'y+1/4, -x-1/4, -z+1/4'
'-x-1/4, -z+1/4, y+1/4'
'x+1/4, -z-1/4, -y+1/4'
'x-1/4, z-1/4, y-1/4'
'-x+1/4, z+1/4, -y-1/4'
'-z-1/4, -y+1/4, x+1/4'
'-z+1/4, y+1/4, -x-1/4'
'z+1/4, -y-1/4, -x+1/4'
'z-1/4, y-1/4, x-1/4'

loop_
_atom_site_label
_atom_site_type_symbol
_atom_site_fract_x
_atom_site_fract_y
_atom_site_fract_z
_atom_site_U_iso_or_equiv
_atom_site_adp_type
_atom_site_occupancy
_atom_site_symmetry_multiplicity
_atom_site_calc_flag
_atom_site_refinement_flags
_atom_site_disorder_assembly
_atom_site_disorder_group
Ag1 Ag 0.52904(15) 0.27904(15) 0.3750 0.186(2) Uani 0.33 2 d SPU . .
C1 C 0.6250 0.1698(2) 0.4198(2) 0.077(2) Uani 1 2 d S B .
C2 C 0.6250 0.2210(3) 0.4710(3) 0.098(3) Uani 1 2 d S . .
C3 C 0.6635(8) 0.2626(6) 0.5685(5) 0.214(7) Uani 1 1 d . . .
H3 H 0.6915 0.2585 0.6042 0.256 Uiso 1 1 calc R A 1
C4 C 0.6250 0.3146(5) 0.5646(5) 0.217(9) Uani 1 2 d S . .
H4 H 0.6250 0.3468 0.5968 0.260 Uiso 1 2 calc SR . .
F1 F 0.5390(2) 0.4375(2) 0.0236(2) 0.1363(19) Uani 1 1 d . . .
N1 N 0.5780(2) 0.1720(2) 0.3750 0.0791(19) Uani 1 2 d S . .
N2 N 0.6632(5) 0.2149(4) 0.5220(4) 0.151(3) Uani 0.50 1 d P B 1
C2' C 0.6632(5) 0.2149(4) 0.5220(4) 0.151(3) Uani 0.50 1 d P B 2
H2 H 0.6900 0.1784 0.5264 0.181 Uiso 0.50 1 calc PR B 2
P1 P 0.5000 0.5000 0.0000 0.1016(15) Uani 1 6 d S . .

loop_
_atom_site_aniso_label
_atom_site_aniso_U_11
_atom_site_aniso_U_22
_atom_site_aniso_U_33
_atom_site_aniso_U_23
_atom_site_aniso_U_13
_atom_site_aniso_U_12
Ag1 0.187(3) 0.187(3) 0.185(3) 0.0368(13) -0.0368(13) 0.117(3)
C1 0.100(6) 0.065(3) 0.065(3) -0.003(4) -0.007(3) 0.007(3)
C2 0.146(8) 0.075(3) 0.075(3) -0.015(4) -0.020(4) 0.020(4)
C3 0.317(17) 0.189(11) 0.134(8) -0.077(8) -0.106(10) 0.069(11)
C4 0.31(2) 0.170(10) 0.170(10) -0.094(13) -0.071(14) 0.071(14)
F1 0.144(4) 0.121(3) 0.144(4) 0.021(3) -0.014(3) 0.018(3)
N1 0.091(3) 0.091(3) 0.056(4) -0.011(3) -0.011(3) 0.024(4)
N2 0.217(9) 0.122(6) 0.112(5) -0.036(4) -0.068(6) 0.047(6)
C2' 0.217(9) 0.122(6) 0.112(5) -0.036(4) -0.068(6) 0.047(6)
P1 0.1016(15) 0.1016(15) 0.1016(15) 0.0061(15) -0.0061(15) -0.0061(15)

loop_
_atom_type_symbol
_atom_type_description
_atom_type_scat_dispersion_real
_atom_type_scat_dispersion_imag
_atom_type_scat_source
C C 0.0033 0.0016 'International Tables Vol C Tables 4.2.6.8 and 6.1.1.4'
H H 0.0000 0.0000 'International Tables Vol C Tables 4.2.6.8 and 6.1.1.4'
N N 0.0061 0.0033 'International Tables Vol C Tables 4.2.6.8 and 6.1.1.4'
Ag Ag -0.8971 1.1015 'International Tables Vol C Tables 4.2.6.8 and 6.1.1.4'
P P 0.1023 0.0942 'International Tables Vol C Tables 4.2.6.8 and 6.1.1.4'
F F 0.0171 0.0103 'International Tables Vol C Tables 4.2.6.8 and 6.1.1.4'

loop_
_geom_angle_atom_site_label_1
_geom_angle_atom_site_label_2
_geom_angle_atom_site_label_3
_geom_angle
_geom_angle_site_symmetry_1
_geom_angle_site_symmetry_3
Ag1 Ag1 C2' 109.6(3) 26_554 30_455
Ag1 Ag1 N2 109.6(3) 26_554 30_455
C2' Ag1 N2 0.0(5) 30_455 30_455
Ag1 Ag1 C2' 109.6(3) 26_554 18_645
C2' Ag1 C2' 140.9(5) 30_455 18_645
N2 Ag1 C2' 140.9(5) 30_455 18_645
Ag1 Ag1 N2 109.6(3) 26_554 18_645
C2' Ag1 N2 140.9(5) 30_455 18_645
N2 Ag1 N2 140.9(5) 30_455 18_645
C2' Ag1 N2 0.0(4) 18_645 18_645
Ag1 Ag1 N1 69.58(10) 26_554 26_554
C2' Ag1 N1 73.51(18) 30_455 26_554
N2 Ag1 N1 73.51(18) 30_455 26_554
C2' Ag1 N1 121.2(2) 18_645 26_554
N2 Ag1 N1 121.2(2) 18_645 26_554
Ag1 Ag1 N1 69.58(10) 26_554 .
C2' Ag1 N1 121.2(2) 30_455 .
N2 Ag1 N1 121.2(2) 30_455 .
C2' Ag1 N1 73.51(17) 18_645 .
N2 Ag1 N1 73.51(17) 18_645 .
N1 Ag1 N1 139.2(2) 26_554 .
N1 C1 N1 124.7(7) . 11_556
N1 C1 C2 117.6(4) . .
N1 C1 C2 117.6(4) 11_556 .
C2' C2 N2 0.0(9) 18_645 18_645
C2' C2 N2 120.6(9) 18_645 .
N2 C2 N2 120.6(9) 18_645 .
C2' C2 C1 119.7(5) 18_645 .
N2 C2 C1 119.7(5) 18_645 .
N2 C2 C1 119.7(5) . .
C4 C3 N2 122.0(11) . .
C4 C3 H3 119.0 . .
N2 C3 H3 119.0 . .
C3 C4 C3 116.8(14) 18_645 .
C3 C4 H4 121.6 18_645 .
C3 C4 H4 121.6 . .
C1 N1 C1 115.3(7) . 8_645
C1 N1 Ag1 132.2(4) . 26_554
C1 N1 Ag1 109.4(3) 8_645 26_554
C1 N1 Ag1 109.4(3) . .
C1 N1 Ag1 132.2(4) 8_645 .
Ag1 N1 Ag1 40.8(2) 26_554 .
C2 N2 C3 119.3(8) . .
C2 N2 Ag1 117.0(5) . 36_554
C3 N2 Ag1 123.6(7) . 36_554
F1 P1 F1 89.6(2) 55_656 49_665
F1 P1 F1 180.0(4) 55_656 7_564
F1 P1 F1 90.4(2) 49_665 7_564
F1 P1 F1 90.4(3) 55_656 10_655
F1 P1 F1 90.4(2) 49_665 10_655
F1 P1 F1 89.6(2) 7_564 10_655
F1 P1 F1 90.4(2) 55_656 .
F1 P1 F1 180.0(4) 49_665 .
F1 P1 F1 89.6(2) 7_564 .
F1 P1 F1 89.6(3) 10_655 .
F1 P1 F1 89.6(2) 55_656 58_565
F1 P1 F1 89.6(3) 49_665 58_565
F1 P1 F1 90.4(3) 7_564 58_565
F1 P1 F1 180.00(19) 10_655 58_565
F1 P1 F1 90.4(2) . 58_565

loop_
_geom_bond_atom_site_label_1
_geom_bond_atom_site_label_2
_geom_bond_distance
_geom_bond_site_symmetry_2
Ag1 Ag1 1.678(8) 26_554
Ag1 C2' 2.187(7) 30_455
Ag1 N2 2.187(7) 30_455
Ag1 C2' 2.187(7) 18_645
Ag1 N2 2.187(7) 18_645
Ag1 N1 2.404(6) 26_554
Ag1 N1 2.404(6) .
C1 N1 1.327(4) .
C1 N1 1.327(4) 11_556
C1 C2 1.480(11) .
C2 C2' 1.308(7) 18_645
C2 N2 1.308(7) 18_645
C2 N2 1.308(7) .
C3 C4 1.324(13) .
C3 N2 1.360(11) .
C3 H3 0.9300 .
C4 C3 1.324(13) 18_645
C4 H4 0.9300 .
F1 P1 1.580(4) .
N1 C1 1.327(4) 8_645
N1 Ag1 2.404(6) 26_554
N2 Ag1 2.187(7) 36_554
P1 F1 1.580(4) 55_656
P1 F1 1.580(4) 49_665
P1 F1 1.580(4) 7_564
P1 F1 1.580(4) 10_655
P1 F1 1.580(4) 58_565
